data_4311428
loop_
_publ_author_name
'Sarah H. Oakley'
'Martyn P. Coles'
'Peter B. Hitchcock'

_publ_section_title
;
 Structural Consequences of the Prohibition of Hydrogen Bonding in
 Copper-Guanidine Systems
;
_journal_name_full 'Inorganic Chemistry'
_journal_page_first 5168
_journal_page_last 5172
_journal_paper_doi 10.1021/ic0495970
_journal_volume 43
_journal_year 2004
_chemical_absolute_configuration 'racemic twin'
_chemical_compound_source 'synthesis as described'
_chemical_formula_moiety 'C16 H30 Cl2 Cu2 N6'
_chemical_formula_sum 'C16 H30 Cl2 Cu2 N6'
_chemical_formula_weight 504.44
_chemical_name_common '[CuCl2Cu(C8H15)2]'
_chemical_name_systematic
;
 ?
;
_space_group_IT_number 41
_symmetry_cell_setting orthorhombic
_symmetry_Int_Tables_number 41
_symmetry_space_group_name_Hall 'A 2 -2ab'
_symmetry_space_group_name_H-M 'A e a 2'
_atom_sites_solution_hydrogens difmap
_atom_sites_solution_primary direct
_atom_sites_solution_secondary difmap
_audit_conform_dict_location ftp://ftp.iucr.org/pub/cif_core.dic
_audit_conform_dict_name cif_core.dic
_audit_conform_dict_version 2.2
_audit_creation_date 2003-02-12T18:08:57-00:00
_audit_creation_method 'WinGX routine CIF_UPDATE'
_cell_angle_alpha 90
_cell_angle_beta 90
_cell_angle_gamma 90
_cell_formula_units_Z 4
_cell_length_a 16.8277(4)
_cell_length_b 12.2576(3)
_cell_length_c 9.7062(2)
_cell_measurement_reflns_used 7973
_cell_measurement_temperature 173(2)
_cell_measurement_theta_max 27.878
_cell_measurement_theta_min 3.705
_cell_measurement_wavelength 0.71073
_cell_volume 2002.07(8)
_computing_cell_refinement 'HKL Scalepack (Otwinowski & Minor 1997)'
_computing_data_collection 'Collect (Nonius BV, 1997-2000)'
_computing_data_reduction 'HKL Denzo and Scalepack (Otwinowski & Minor 1997)'
_computing_molecular_graphics 'Ortep-3 for Windows (Farrugia, 1997)'
_computing_publication_material 'WinGX publication routines (Farrugia, 1999)'
_computing_structure_refinement 'SHELXL-97 (Sheldrick, 1997)'
_computing_structure_solution 'SHELXS-97 (Sheldrick, 1997)'
_diffrn_ambient_temperature 173(2)
_diffrn_measured_fraction_theta_full 0.993
_diffrn_measured_fraction_theta_max 0.993
_diffrn_measurement_device '95mm CCD camera on \k-goniostat'
_diffrn_measurement_device_type KappaCCD
_diffrn_measurement_method CCD
_diffrn_radiation_monochromator graphite
_diffrn_radiation_probe x-ray
_diffrn_radiation_type MoK\a
_diffrn_radiation_wavelength 0.71073
_diffrn_reflns_av_R_equivalents 0.0416
_diffrn_reflns_av_unetI/netI 0.0295
_diffrn_reflns_limit_h_max 21
_diffrn_reflns_limit_h_min -22
_diffrn_reflns_limit_k_max 11
_diffrn_reflns_limit_k_min -16
_diffrn_reflns_limit_l_max 12
_diffrn_reflns_limit_l_min -9
_diffrn_reflns_number 9022
_diffrn_reflns_theta_full 27.89
_diffrn_reflns_theta_max 27.89
_diffrn_reflns_theta_min 4.11
_exptl_absorpt_coefficient_mu 2.405
_exptl_absorpt_correction_T_max 0.6808
_exptl_absorpt_correction_T_min 0.5316
_exptl_absorpt_correction_type multi-scan
_exptl_absorpt_process_details
;
        [c.f. r.h. blessing, acta cryst. (1995), a51, 33-38]
;
_exptl_crystal_colour colourless
_exptl_crystal_density_diffrn 1.674
_exptl_crystal_density_method 'not measured'
_exptl_crystal_description plate
_exptl_crystal_F_000 1040
_exptl_crystal_size_max 0.3
_exptl_crystal_size_mid 0.3
_exptl_crystal_size_min 0.05
_refine_diff_density_max 0.362
_refine_diff_density_min -0.419
_refine_diff_density_rms 0.068
_refine_ls_abs_structure_details 'Flack H D (1983), Acta Cryst. A39, 876-881'
_refine_ls_abs_structure_Flack 0.45(2)
_refine_ls_extinction_method none
_refine_ls_goodness_of_fit_ref 0.955
_refine_ls_hydrogen_treatment refall
_refine_ls_matrix_type full
_refine_ls_number_parameters 180
_refine_ls_number_reflns 2064
_refine_ls_number_restraints 1
_refine_ls_restrained_S_all 0.954
_refine_ls_R_factor_all 0.0265
_refine_ls_R_factor_gt 0.0239
_refine_ls_shift/su_max 0
_refine_ls_shift/su_mean 0
_refine_ls_structure_factor_coef Fsqd
_refine_ls_weighting_details 'calc w=1/[\s^2^(Fo^2^)+(0.0238P)^2^+2.9391P] where P=(Fo^2^+2Fc^2^)/3'
_refine_ls_weighting_scheme calc
_refine_ls_wR_factor_gt 0.0544
_refine_ls_wR_factor_ref 0.0559
_reflns_number_gt 1943
_reflns_number_total 2064
_reflns_threshold_expression >2sigma(I)
_cod_data_source_file ic0495970si20040326_052428_1.cif
_cod_data_source_block (1)-feb1103
_cod_depositor_comments
;

2022-01-02
Space group name changed to comply with IUCR recomendations
                 miguel
;
_cod_original_sg_symbol_H-M 'A b a 2'
_cod_database_code 4311428

loop_
_symmetry_equiv_pos_as_xyz
'x, y, z'
'-x+1/2, y+1/2, z'
'-x, -y, z'
'x+1/2, -y+1/2, z'
'x, y+1/2, z+1/2'
'-x+1/2, y+1, z+1/2'
'-x, -y+1/2, z+1/2'
'x+1/2, -y+1, z+1/2'

loop_
_atom_site_label
_atom_site_type_symbol
_atom_site_fract_x
_atom_site_fract_y
_atom_site_fract_z
_atom_site_U_iso_or_equiv
_atom_site_adp_type
_atom_site_occupancy
_atom_site_symmetry_multiplicity
_atom_site_calc_flag
_atom_site_refinement_flags
_atom_site_disorder_assembly
_atom_site_disorder_group
Cu1 Cu 0 0 0.40075(4) 0.01697(11) Uani 1 2 d S . .
Cu2 Cu 0 0 0.12099(4) 0.02664(13) Uani 1 2 d S . .
Cl1 Cl 0.12420(5) -0.02281(6) 0.10552(10) 0.03979(17) Uani 1 1 d . . .
N1 N 0.02691(11) 0.14994(15) 0.4072(2) 0.0186(4) Uani 1 1 d . . .
N2 N 0.16466(11) 0.13631(15) 0.3958(2) 0.0199(4) Uani 1 1 d . . .
N3 N 0.10428(12) 0.28945(16) 0.3084(2) 0.0249(5) Uani 1 1 d . . .
C1 C 0.09638(14) 0.19148(17) 0.3692(2) 0.0181(5) Uani 1 1 d . . .
C2 C -0.03980(15) 0.22844(19) 0.4073(3) 0.0257(5) Uani 1 1 d . . .
H2A H -0.042(2) 0.270(3) 0.484(3) 0.033(9) Uiso 1 1 d . . .
H2B H -0.0918(15) 0.1858(19) 0.422(3) 0.011(6) Uiso 1 1 d . . .
C3 C -0.03983(15) 0.2975(2) 0.2781(3) 0.0266(6) Uani 1 1 d . . .
H3A H -0.0473(19) 0.252(3) 0.190(4) 0.039(9) Uiso 1 1 d . . .
H3B H -0.083(2) 0.348(3) 0.277(4) 0.049(9) Uiso 1 1 d . . .
C4 C 0.03745(14) 0.35927(18) 0.2704(4) 0.0253(5) Uani 1 1 d . . .
H4A H 0.0467(19) 0.393(3) 0.184(4) 0.032(8) Uiso 1 1 d . . .
H4B H 0.0379(17) 0.419(2) 0.332(3) 0.025(7) Uiso 1 1 d . . .
C5 C 0.18366(16) 0.3350(2) 0.2869(4) 0.0340(7) Uani 1 1 d . . .
H5A H 0.210(3) 0.344(4) 0.379(6) 0.091(16) Uiso 1 1 d . . .
H5B H 0.1785(18) 0.402(3) 0.243(4) 0.044(9) Uiso 1 1 d . . .
C6 C 0.2347(2) 0.2475(2) 0.2215(3) 0.0369(7) Uani 1 1 d . . .
H6A H 0.290(2) 0.277(3) 0.201(4) 0.046(10) Uiso 1 1 d . . .
H6B H 0.205(2) 0.230(3) 0.133(4) 0.048(10) Uiso 1 1 d . . .
C7 C 0.23899(15) 0.1526(2) 0.3193(3) 0.0264(5) Uani 1 1 d . . .
H7A H 0.2498(18) 0.083(2) 0.273(3) 0.030(7) Uiso 1 1 d . . .
H7B H 0.2809(16) 0.164(2) 0.384(3) 0.021(7) Uiso 1 1 d . . .
C8 C 0.16446(18) 0.0390(2) 0.4809(3) 0.0253(5) Uani 1 1 d . . .
H8A H 0.213(2) 0.029(3) 0.513(4) 0.045(10) Uiso 1 1 d . . .
H8B H 0.1488(19) -0.022(2) 0.427(4) 0.030(8) Uiso 1 1 d . . .
H8C H 0.1257(17) 0.042(2) 0.546(3) 0.013(6) Uiso 1 1 d . . .

loop_
_atom_site_aniso_label
_atom_site_aniso_U_11
_atom_site_aniso_U_22
_atom_site_aniso_U_33
_atom_site_aniso_U_23
_atom_site_aniso_U_13
_atom_site_aniso_U_12
Cu1 0.0168(2) 0.01403(18) 0.0200(2) 0 0 -0.00099(13)
Cu2 0.0252(3) 0.0310(3) 0.0237(3) 0 0 -0.00168(15)
Cl1 0.0254(3) 0.0519(4) 0.0421(4) -0.0119(3) 0.0039(4) -0.0010(3)
N1 0.0164(9) 0.0145(8) 0.0250(11) -0.0001(8) 0.0034(9) 0.0003(7)
N2 0.0151(9) 0.0185(8) 0.0259(10) 0.0018(8) 0.0014(9) 0.0005(7)
N3 0.0187(9) 0.0141(9) 0.0418(14) 0.0065(8) 0.0015(9) -0.0006(7)
C1 0.0211(11) 0.0143(9) 0.0189(12) -0.0026(8) -0.0002(9) -0.0014(8)
C2 0.0215(12) 0.0173(10) 0.0383(15) 0.0038(11) 0.0071(12) 0.0039(9)
C3 0.0217(12) 0.0242(11) 0.0340(17) 0.0033(11) -0.0013(12) 0.0032(9)
C4 0.0268(12) 0.0186(10) 0.0303(14) 0.0087(12) -0.0028(13) 0.0036(8)
C5 0.0256(13) 0.0217(12) 0.055(2) 0.0057(12) 0.0053(14) -0.0087(10)
C6 0.0280(15) 0.0428(17) 0.0400(19) 0.0080(12) 0.0054(12) -0.0032(12)
C7 0.0164(11) 0.0297(13) 0.0332(13) 0.0017(11) 0.0038(11) -0.0013(9)
C8 0.0202(13) 0.0217(12) 0.0338(15) 0.0070(10) -0.0031(12) 0.0012(10)

loop_
_atom_type_symbol
_atom_type_description
_atom_type_scat_dispersion_real
_atom_type_scat_dispersion_imag
_atom_type_scat_source
C C 0.0033 0.0016 'International Tables Vol C Tables 4.2.6.8 and 6.1.1.4'
H H 0 0 'International Tables Vol C Tables 4.2.6.8 and 6.1.1.4'
Cl Cl 0.1484 0.1585 'International Tables Vol C Tables 4.2.6.8 and 6.1.1.4'
N N 0.0061 0.0033 'International Tables Vol C Tables 4.2.6.8 and 6.1.1.4'
Cu Cu 0.3201 1.2651 'International Tables Vol C Tables 4.2.6.8 and 6.1.1.4'

loop_
_geom_angle_atom_site_label_1
_geom_angle_atom_site_label_2
_geom_angle_atom_site_label_3
_geom_angle
_geom_angle_site_symmetry_1
_geom_angle_site_symmetry_3
_geom_angle_publ_flag
N1 Cu1 N1 176.20(14) . 3 ?
N1 Cu1 Cu2 91.90(7) . . ?
N1 Cu1 Cu2 91.90(7) 3 . ?
Cl1 Cu2 Cl1 171.85(6) 3 . ?
Cl1 Cu2 Cu1 94.07(3) 3 . ?
Cl1 Cu2 Cu1 94.07(3) . . ?
C1 N1 C2 114.79(19) . . ?
C1 N1 Cu1 125.01(15) . . ?
C2 N1 Cu1 116.74(15) . . ?
C1 N2 C8 121.0(2) . . ?
C1 N2 C7 123.8(2) . . ?
C8 N2 C7 113.7(2) . . ?
C1 N3 C4 123.9(2) . . ?
C1 N3 C5 119.6(2) . . ?
C4 N3 C5 116.3(2) . . ?
N1 C1 N3 123.5(2) . . ?
N1 C1 N2 120.09(19) . . ?
N3 C1 N2 116.4(2) . . ?
N1 C2 C3 111.3(2) . . ?
N1 C2 H2A 113(2) . . ?
C3 C2 H2A 112(2) . . ?
N1 C2 H2B 108.4(13) . . ?
C3 C2 H2B 113.6(14) . . ?
H2A C2 H2B 98(3) . . ?
C4 C3 C2 108.8(2) . . ?
C4 C3 H3A 109.6(19) . . ?
C2 C3 H3A 112.8(19) . . ?
C4 C3 H3B 109(2) . . ?
C2 C3 H3B 112(2) . . ?
H3A C3 H3B 104(3) . . ?
N3 C4 C3 110.96(19) . . ?
N3 C4 H4A 111(2) . . ?
C3 C4 H4A 113.7(19) . . ?
N3 C4 H4B 106.7(18) . . ?
C3 C4 H4B 111.4(18) . . ?
H4A C4 H4B 103(3) . . ?
N3 C5 C6 107.9(2) . . ?
N3 C5 H5A 109(3) . . ?
C6 C5 H5A 101(3) . . ?
N3 C5 H5B 108.5(19) . . ?
C6 C5 H5B 119(2) . . ?
H5A C5 H5B 111(3) . . ?
C5 C6 C7 108.1(2) . . ?
C5 C6 H6A 110(2) . . ?
C7 C6 H6A 111(2) . . ?
C5 C6 H6B 103(2) . . ?
C7 C6 H6B 113(2) . . ?
H6A C6 H6B 111(3) . . ?
N2 C7 C6 112.5(2) . . ?
N2 C7 H7A 105.9(18) . . ?
C6 C7 H7A 112.9(19) . . ?
N2 C7 H7B 108.3(17) . . ?
C6 C7 H7B 109.6(16) . . ?
H7A C7 H7B 107(2) . . ?
N2 C8 H8A 108(2) . . ?
N2 C8 H8B 109(2) . . ?
H8A C8 H8B 110(3) . . ?
N2 C8 H8C 111.5(17) . . ?
H8A C8 H8C 115(3) . . ?
H8B C8 H8C 102(3) . . ?

loop_
_geom_bond_atom_site_label_1
_geom_bond_atom_site_label_2
_geom_bond_distance
_geom_bond_site_symmetry_2
_geom_bond_publ_flag
Cu1 N1 1.8939(18) . ?
Cu1 N1 1.8939(18) 3 ?
Cu1 Cu2 2.7154(5) . ?
Cu2 Cl1 2.1140(8) 3 ?
Cu2 Cl1 2.1140(8) . ?
N1 C1 1.327(3) . ?
N1 C2 1.479(3) . ?
N2 C1 1.358(3) . ?
N2 C8 1.450(3) . ?
N2 C7 1.469(3) . ?
N3 C1 1.345(3) . ?
N3 C4 1.461(3) . ?
N3 C5 1.463(3) . ?
C2 C3 1.514(4) . ?
C2 H2A 0.91(3) . ?
C2 H2B 1.03(3) . ?
C3 C4 1.506(3) . ?
C3 H3A 1.02(4) . ?
C3 H3B 0.95(3) . ?
C4 H4A 0.95(4) . ?
C4 H4B 0.94(3) . ?
C5 C6 1.513(4) . ?
C5 H5A 1.01(5) . ?
C5 H5B 0.93(3) . ?
C6 C7 1.503(4) . ?
C6 H6A 1.02(4) . ?
C6 H6B 1.01(4) . ?
C7 H7A 0.98(3) . ?
C7 H7B 0.96(3) . ?
C8 H8A 0.89(4) . ?
C8 H8B 0.95(3) . ?
C8 H8C 0.91(3) . ?
